data_7250918
loop_
_publ_author_name
'Wang, Zengping'
'Zhai, Xiaofang'
'Bai, Pengtao'
'Fang, Li'
'Zheng, Shaojun'
'Zhao, Jiajia'
'Yang, Fu'
'Xu, Chen'
'Song, Heng'

_publ_section_title
;
 An unconventional photochemical amide synthesis from excited-state
 nitroarenes
;
_journal_issue 42
_journal_name_full 'Green Chemistry'
_journal_page_first 13427
_journal_page_last 13435
_journal_paper_doi 10.1039/D5GC03649F
_journal_volume 27
_journal_year 2025
_chemical_formula_moiety 'C12 H15 N O2'
_chemical_formula_sum 'C12 H15 N O2'
_chemical_formula_weight 205.25
_space_group_crystal_system monoclinic
_space_group_IT_number 14
_space_group_name_Hall '-P 2ybc'
_space_group_name_H-M_alt 'P 1 21/c 1'
_atom_sites_solution_hydrogens mixed
_atom_sites_solution_primary dual
_atom_sites_solution_secondary difmap
_audit_creation_date 2024-05-27
_audit_creation_method
;
Olex2 1.5
(compiled 2022.04.07 svn.rca3783a0 for OlexSys, GUI svn.r6498)
;
_audit_update_record
;
2025-04-22 deposited with the CCDC.	2025-09-26 downloaded from the CCDC.
;
_cell_angle_alpha 90
_cell_angle_beta 98.075(8)
_cell_angle_gamma 90
_cell_formula_units_Z 4
_cell_length_a 11.6446(13)
_cell_length_b 9.3850(12)
_cell_length_c 10.0559(14)
_cell_measurement_reflns_used 489
_cell_measurement_temperature 296.15(10)
_cell_measurement_theta_max 17.99
_cell_measurement_theta_min 2.98
_cell_volume 1088.1(2)
_computing_cell_refinement 'SAINT V8.40B (?, 2016)'
_computing_data_collection 'Bruker D8 Venture diffractometer'
_computing_data_reduction 'SAINT V8.40B (?, 2016)'
_computing_molecular_graphics 'Olex2 1.5 (Dolomanov et al., 2009)'
_computing_publication_material 'Olex2 1.5 (Dolomanov et al., 2009)'
_computing_structure_refinement 'SHELXL 2019/3 (Sheldrick, 2015)'
_computing_structure_solution 'SHELXT 2018/2 (Sheldrick, 2018)'
_diffrn_ambient_temperature 296.15(10)
_diffrn_detector 'CCD area detector'
_diffrn_detector_area_resol_mean 7.9
_diffrn_detector_type 'CCD area detector'
_diffrn_measured_fraction_theta_full 0.999
_diffrn_measured_fraction_theta_max 0.999
_diffrn_measurement_device 'three-circle diffractometer'
_diffrn_measurement_device_type 'Bruker APEX-II CCD'
_diffrn_measurement_method 'phi and omega scans'
_diffrn_radiation_monochromator graphite
_diffrn_radiation_probe x-ray
_diffrn_radiation_type MoK\a
_diffrn_radiation_wavelength 0.71073
_diffrn_reflns_av_R_equivalents 0.1123
_diffrn_reflns_av_unetI/netI 0.1065
_diffrn_reflns_Laue_measured_fraction_full 0.999
_diffrn_reflns_Laue_measured_fraction_max 0.999
_diffrn_reflns_limit_h_max 13
_diffrn_reflns_limit_h_min -13
_diffrn_reflns_limit_k_max 11
_diffrn_reflns_limit_k_min -11
_diffrn_reflns_limit_l_max 8
_diffrn_reflns_limit_l_min -11
_diffrn_reflns_number 7456
_diffrn_reflns_point_group_measured_fraction_full 0.999
_diffrn_reflns_point_group_measured_fraction_max 0.999
_diffrn_reflns_theta_full 24.998
_diffrn_reflns_theta_max 24.998
_diffrn_reflns_theta_min 2.799
_diffrn_source 'sealed X-ray tube'
_diffrn_source_current 30.0
_diffrn_source_power 1.35
_diffrn_source_target Mo
_diffrn_source_voltage 45.0
_diffrn_standards_number 0
_exptl_absorpt_coefficient_mu 0.085
_exptl_absorpt_correction_T_max 0.7455
_exptl_absorpt_correction_T_min 0.6113
_exptl_absorpt_correction_type multi-scan
_exptl_absorpt_process_details
;
SADABS-2016/2 (Bruker,2016/2) was used for absorption correction.
wR2(int) was 0.1034 before and 0.0540 after correction.
The Ratio of minimum to maximum transmission is 0.8200.
The \l/2 correction factor is Not present.
;
_exptl_crystal_colour 'clear light colourless'
_exptl_crystal_colour_lustre clear
_exptl_crystal_colour_modifier light
_exptl_crystal_colour_primary colourless
_exptl_crystal_density_diffrn 1.253
_exptl_crystal_description block
_exptl_crystal_F_000 440
_exptl_crystal_size_max 0.15
_exptl_crystal_size_mid 0.13
_exptl_crystal_size_min 0.12
_refine_diff_density_max 0.163
_refine_diff_density_min -0.184
_refine_diff_density_rms 0.042
_refine_ls_extinction_coef 0.018(4)
_refine_ls_extinction_expression Fc^*^=kFc[1+0.001xFc^2^\l^3^/sin(2\q)]^-1/4^
_refine_ls_extinction_method 'SHELXL-2019/2 (Sheldrick 2019)'
_refine_ls_goodness_of_fit_ref 1.014
_refine_ls_hydrogen_treatment constr
_refine_ls_matrix_type full
_refine_ls_number_parameters 137
_refine_ls_number_reflns 1915
_refine_ls_number_restraints 0
_refine_ls_restrained_S_all 1.014
_refine_ls_R_factor_all 0.1674
_refine_ls_R_factor_gt 0.0632
_refine_ls_shift/su_max 0.000
_refine_ls_shift/su_mean 0.000
_refine_ls_structure_factor_coef Fsqd
_refine_ls_weighting_details 'w=1/[\s^2^(Fo^2^)+(0.0567P)^2^+0.0875P] where P=(Fo^2^+2Fc^2^)/3'
_refine_ls_weighting_scheme calc
_refine_ls_wR_factor_gt 0.1197
_refine_ls_wR_factor_ref 0.1601
_reflns_Friedel_coverage 0.000
_reflns_number_gt 851
_reflns_number_total 1915
_reflns_threshold_expression 'I > 2\s(I)'
_cod_data_source_file d5gc03649f2.cif
_cod_data_source_block 1_a
_cod_depositor_comments 'Adding full bibliography for 7250918--7250924.cif.'
_cod_database_code 7250918
_shelx_shelxl_version_number 2019/3
_shelx_space_group_comment
;
The symmetry employed for this shelxl refinement is uniquely defined
by the following loop, which should always be used as a source of
symmetry information in preference to the above space-group names.
They are only intended as comments.
;
_olex2_refinement_description
;
1. Fixed Uiso
 At 1.2 times of:
  All C(H) groups, All C(H,H) groups, All N(H) groups
 At 1.5 times of:
  All O(H) groups
2.a Riding coordinates:
 O2(H2), N1(H1)
2.b Ternary CH refined with riding coordinates:
 C3(H3)
2.c Secondary CH2 refined with riding coordinates:
 C1(H1A,H1B), C2(H2A,H2B), C9(H9A,H9B), C10(H10A,H10B)
2.d Aromatic/amide H refined with riding coordinates:
 C7(H7), C8(H8), C11(H11), C12(H12)
;
_olex2_submission_special_instructions 'No special instructions were received'

loop_
_space_group_symop_operation_xyz
'x, y, z'
'-x, y+1/2, -z+1/2'
'-x, -y, -z'
'x, -y-1/2, z-1/2'

loop_
_atom_site_label
_atom_site_type_symbol
_atom_site_fract_x
_atom_site_fract_y
_atom_site_fract_z
_atom_site_U_iso_or_equiv
_atom_site_adp_type
_atom_site_occupancy
_atom_site_site_symmetry_order
_atom_site_calc_flag
_atom_site_refinement_flags_posn
_atom_site_refinement_flags_adp
_atom_site_refinement_flags_occupancy
_atom_site_disorder_assembly
_atom_site_disorder_group
O2 O 0.5867(2) 0.2553(3) 0.5335(3) 0.0731(9) Uani 1 1 d . . . . .
H2 H 0.522761 0.257938 0.465355 0.110 Uiso 1 1 d R U . . .
O3 O 0.4463(2) 0.2626(2) 0.3080(3) 0.0524(8) Uani 1 1 d . . . . .
N1 N 0.5344(2) 0.0483(3) 0.3179(3) 0.0462(9) Uani 1 1 d . . . . .
H1 H 0.531897 -0.023812 0.289019 0.055 Uiso 1 1 d R U . . .
C1 C 0.1713(3) 0.1105(5) 0.0423(4) 0.0689(13) Uani 1 1 d . . . . .
H1A H 0.142554 0.203460 0.011243 0.083 Uiso 1 1 calc R U . . .
H1B H 0.144820 0.040632 -0.026346 0.083 Uiso 1 1 calc R U . . .
C2 C 0.3027(3) 0.1114(4) 0.0705(4) 0.0581(12) Uani 1 1 d . . . . .
H2A H 0.332414 0.206389 0.058293 0.070 Uiso 1 1 calc R U . . .
H2B H 0.335076 0.046662 0.010365 0.070 Uiso 1 1 calc R U . . .
C3 C 0.3342(3) 0.0633(4) 0.2164(4) 0.0464(10) Uani 1 1 d . . . . .
H3 H 0.343430 -0.040516 0.219338 0.056 Uiso 1 1 calc R U . . .
C4 C 0.4428(3) 0.1319(4) 0.2836(4) 0.0429(10) Uani 1 1 d . . . . .
C5 C 0.6493(3) 0.0920(3) 0.3719(4) 0.0412(10) Uani 1 1 d . . . . .
C6 C 0.6712(3) 0.1905(4) 0.4750(4) 0.0515(11) Uani 1 1 d . . . . .
C7 C 0.7853(4) 0.2210(4) 0.5252(5) 0.0716(14) Uani 1 1 d . . . . .
H7 H 0.801276 0.286546 0.594664 0.086 Uiso 1 1 calc R U . . .
C8 C 0.8748(4) 0.1564(5) 0.4745(6) 0.0739(15) Uani 1 1 d . . . . .
H8 H 0.950894 0.179884 0.508295 0.089 Uiso 1 1 calc R U . . .
C9 C 0.1286(3) 0.0733(5) 0.1709(5) 0.0806(15) Uani 1 1 d . . . . .
H9A H 0.107573 -0.026624 0.171926 0.097 Uiso 1 1 calc R U . . .
H9B H 0.061282 0.130233 0.182731 0.097 Uiso 1 1 calc R U . . .
C10 C 0.2270(3) 0.1047(4) 0.2793(4) 0.0610(13) Uani 1 1 d . . . . .
H10A H 0.221181 0.048380 0.358911 0.073 Uiso 1 1 calc R U . . .
H10B H 0.228800 0.204936 0.303140 0.073 Uiso 1 1 calc R U . . .
C11 C 0.8532(4) 0.0563(5) 0.3733(5) 0.0684(13) Uani 1 1 d . . . . .
H11 H 0.914141 0.010438 0.340303 0.082 Uiso 1 1 calc R U . . .
C12 C 0.7405(3) 0.0258(4) 0.3224(4) 0.0523(11) Uani 1 1 d . . . . .
H12 H 0.725174 -0.040451 0.253404 0.063 Uiso 1 1 calc R U . . .

loop_
_atom_site_aniso_label
_atom_site_aniso_U_11
_atom_site_aniso_U_22
_atom_site_aniso_U_33
_atom_site_aniso_U_23
_atom_site_aniso_U_13
_atom_site_aniso_U_12
O2 0.0752(19) 0.081(2) 0.060(2) -0.0260(18) -0.0002(15) 0.0132(17)
O3 0.0562(16) 0.0394(16) 0.060(2) 0.0015(15) 0.0019(13) 0.0061(13)
N1 0.0439(18) 0.0379(17) 0.054(2) -0.0009(17) -0.0015(15) 0.0021(15)
C1 0.045(3) 0.093(3) 0.067(4) 0.007(3) 0.001(2) 0.000(2)
C2 0.046(2) 0.081(3) 0.048(3) 0.000(3) 0.007(2) 0.000(2)
C3 0.040(2) 0.042(2) 0.054(3) 0.003(2) 0.0004(19) 0.0017(19)
C4 0.046(2) 0.039(2) 0.044(3) 0.003(2) 0.0060(19) 0.006(2)
C5 0.043(2) 0.036(2) 0.044(3) 0.004(2) 0.0014(19) 0.0003(18)
C6 0.054(3) 0.042(2) 0.056(3) 0.001(2) -0.001(2) 0.002(2)
C7 0.068(3) 0.054(3) 0.084(4) -0.003(3) -0.020(3) -0.010(2)
C8 0.048(3) 0.065(3) 0.103(5) 0.025(3) -0.012(3) -0.014(2)
C9 0.046(3) 0.110(4) 0.087(4) 0.016(3) 0.013(3) 0.004(3)
C10 0.055(3) 0.068(3) 0.063(3) 0.009(2) 0.018(2) -0.006(2)
C11 0.050(3) 0.068(3) 0.088(4) 0.016(3) 0.013(2) 0.008(2)
C12 0.048(2) 0.056(3) 0.051(3) 0.005(2) 0.003(2) 0.005(2)

loop_
_atom_type_symbol
_atom_type_description
_atom_type_scat_dispersion_real
_atom_type_scat_dispersion_imag
_atom_type_scat_source
C C 0.0033 0.0016 'International Tables Vol C Tables 4.2.6.8 and 6.1.1.4'
H H 0.0000 0.0000 'International Tables Vol C Tables 4.2.6.8 and 6.1.1.4'
N N 0.0061 0.0033 'International Tables Vol C Tables 4.2.6.8 and 6.1.1.4'
O O 0.0106 0.0060 'International Tables Vol C Tables 4.2.6.8 and 6.1.1.4'

loop_
_geom_angle_atom_site_label_1
_geom_angle_atom_site_label_2
_geom_angle_atom_site_label_3
_geom_angle
_geom_angle_site_symmetry_1
_geom_angle_site_symmetry_3
_geom_angle_publ_flag
C6 O2 H2 104.1 . . ?
C4 N1 H1 117.1 . . ?
C4 N1 C5 127.0(3) . . ?
C5 N1 H1 113.4 . . ?
H1A C1 H1B 108.6 . . ?
C2 C1 H1A 110.4 . . ?
C2 C1 H1B 110.4 . . ?
C9 C1 H1A 110.4 . . ?
C9 C1 H1B 110.4 . . ?
C9 C1 C2 106.8(3) . . ?
C1 C2 H2A 110.5 . . ?
C1 C2 H2B 110.5 . . ?
C1 C2 C3 106.1(3) . . ?
H2A C2 H2B 108.7 . . ?
C3 C2 H2A 110.5 . . ?
C3 C2 H2B 110.5 . . ?
C2 C3 H3 109.5 . . ?
C4 C3 C2 112.4(3) . . ?
C4 C3 H3 109.5 . . ?
C4 C3 C10 113.1(3) . . ?
C10 C3 C2 102.8(3) . . ?
C10 C3 H3 109.5 . . ?
O3 C4 N1 121.7(3) . . ?
O3 C4 C3 121.0(3) . . ?
N1 C4 C3 117.4(3) . . ?
C6 C5 N1 122.6(3) . . ?
C12 C5 N1 117.3(3) . . ?
C12 C5 C6 120.0(3) . . ?
O2 C6 C5 123.6(3) . . ?
O2 C6 C7 117.8(4) . . ?
C7 C6 C5 118.5(4) . . ?
C6 C7 H7 119.5 . . ?
C8 C7 C6 121.1(4) . . ?
C8 C7 H7 119.5 . . ?
C7 C8 H8 119.7 . . ?
C7 C8 C11 120.5(4) . . ?
C11 C8 H8 119.7 . . ?
C1 C9 H9A 110.6 . . ?
C1 C9 H9B 110.6 . . ?
C1 C9 C10 105.8(3) . . ?
H9A C9 H9B 108.7 . . ?
C10 C9 H9A 110.6 . . ?
C10 C9 H9B 110.6 . . ?
C3 C10 H10A 111.0 . . ?
C3 C10 H10B 111.0 . . ?
C9 C10 C3 103.6(3) . . ?
C9 C10 H10A 111.0 . . ?
C9 C10 H10B 111.0 . . ?
H10A C10 H10B 109.0 . . ?
C8 C11 H11 120.6 . . ?
C12 C11 C8 118.9(4) . . ?
C12 C11 H11 120.6 . . ?
C5 C12 H12 119.5 . . ?
C11 C12 C5 121.0(4) . . ?
C11 C12 H12 119.5 . . ?

loop_
_geom_bond_atom_site_label_1
_geom_bond_atom_site_label_2
_geom_bond_distance
_geom_bond_site_symmetry_2
_geom_bond_publ_flag
O2 H2 0.9388 . ?
O2 C6 1.360(4) . ?
O3 C4 1.251(4) . ?
N1 H1 0.7351 . ?
N1 C4 1.331(4) . ?
N1 C5 1.432(4) . ?
C1 H1A 0.9700 . ?
C1 H1B 0.9700 . ?
C1 C2 1.517(5) . ?
C1 C9 1.490(6) . ?
C2 H2A 0.9700 . ?
C2 H2B 0.9700 . ?
C2 C3 1.530(5) . ?
C3 H3 0.9800 . ?
C3 C4 1.493(5) . ?
C3 C10 1.527(5) . ?
C5 C6 1.385(5) . ?
C5 C12 1.382(5) . ?
C6 C7 1.383(5) . ?
C7 H7 0.9300 . ?
C7 C8 1.365(6) . ?
C8 H8 0.9300 . ?
C8 C11 1.381(6) . ?
C9 H9A 0.9700 . ?
C9 H9B 0.9700 . ?
C9 C10 1.496(5) . ?
C10 H10A 0.9700 . ?
C10 H10B 0.9700 . ?
C11 H11 0.9300 . ?
C11 C12 1.370(5) . ?
C12 H12 0.9300 . ?

loop_
_geom_hbond_atom_site_label_D
_geom_hbond_atom_site_label_H
_geom_hbond_atom_site_label_A
_geom_hbond_distance_DH
_geom_hbond_distance_HA
_geom_hbond_distance_DA
_geom_hbond_angle_DHA
_geom_hbond_site_symmetry_A
_geom_hbond_publ_flag
O2 H2 O3 0.94 1.70 2.603(4) 159.4 . yes
N1 H1 O3 0.74 2.26 2.986(4) 170.5 2_645 yes

loop_
_geom_torsion_atom_site_label_1
_geom_torsion_atom_site_label_2
_geom_torsion_atom_site_label_3
_geom_torsion_atom_site_label_4
_geom_torsion
_geom_torsion_site_symmetry_1
_geom_torsion_site_symmetry_2
_geom_torsion_site_symmetry_3
_geom_torsion_site_symmetry_4
_geom_torsion_publ_flag
O2 C6 C7 C8 177.8(4) . . . . ?
N1 C5 C6 O2 -0.5(6) . . . . ?
N1 C5 C6 C7 176.9(3) . . . . ?
N1 C5 C12 C11 -176.8(4) . . . . ?
C1 C2 C3 C4 -147.5(3) . . . . ?
C1 C2 C3 C10 -25.6(4) . . . . ?
C1 C9 C10 C3 -36.2(5) . . . . ?
C2 C1 C9 C10 20.0(5) . . . . ?
C2 C3 C4 O3 67.7(5) . . . . ?
C2 C3 C4 N1 -113.2(4) . . . . ?
C2 C3 C10 C9 37.8(4) . . . . ?
C4 N1 C5 C6 45.9(5) . . . . ?
C4 N1 C5 C12 -137.7(4) . . . . ?
C4 C3 C10 C9 159.2(3) . . . . ?
C5 N1 C4 O3 -6.8(6) . . . . ?
C5 N1 C4 C3 174.1(3) . . . . ?
C5 C6 C7 C8 0.3(6) . . . . ?
C6 C5 C12 C11 -0.2(5) . . . . ?
C6 C7 C8 C11 -1.4(7) . . . . ?
C7 C8 C11 C12 1.7(6) . . . . ?
C8 C11 C12 C5 -0.9(6) . . . . ?
C9 C1 C2 C3 4.0(5) . . . . ?
C10 C3 C4 O3 -48.1(5) . . . . ?
C10 C3 C4 N1 131.0(4) . . . . ?
C12 C5 C6 O2 -176.9(3) . . . . ?
C12 C5 C6 C7 0.5(5) . . . . ?
